data_2228988
loop_
_publ_author_name
'Wen, Yong-Hong'
'Dai, Ji-Min'

_publ_section_title
;
 <i>N</i>,<i>N</i>'-Dibenzyl-2,2'-(3,6-dioxaoctane-1,8-diyldioxy)dibenzamide
;
_journal_coeditor_code BV2169
_journal_issue 2
_journal_name_full 'Acta Crystallographica Section E'
_journal_page_first o455
_journal_paper_doi 10.1107/S1600536811002212
_journal_volume 67
_journal_year 2011
_chemical_formula_iupac 'C34 H36 N2 O6'
_chemical_formula_moiety 'C34 H36 N2 O6'
_chemical_formula_sum 'C34 H36 N2 O6'
_chemical_formula_weight 568.65
_chemical_name_systematic
;
<i>N</i>,<i>N</i>'-Dibenzyl-2,2'-(3,6-dioxaoctane-1,8-diyldioxy)dibenzamide
;
_space_group_IT_number 14
_symmetry_cell_setting monoclinic
_symmetry_space_group_name_Hall '-P 2ybc'
_symmetry_space_group_name_H-M 'P 1 21/c 1'
_atom_sites_solution_hydrogens geom
_atom_sites_solution_primary direct
_atom_sites_solution_secondary difmap
_audit_creation_method SHELXL-97
_cell_angle_alpha 90.00
_cell_angle_beta 104.820(5)
_cell_angle_gamma 90.00
_cell_formula_units_Z 2
_cell_length_a 12.065(3)
_cell_length_b 15.964(4)
_cell_length_c 8.251(2)
_cell_measurement_reflns_used 1307
_cell_measurement_temperature 294(2)
_cell_measurement_theta_max 20.28
_cell_measurement_theta_min 2.55
_cell_volume 1536.3(7)
_computing_cell_refinement 'SAINT (Bruker, 2001)'
_computing_data_collection 'SMART (Bruker, 2001)'
_computing_data_reduction 'SAINT (Bruker, 2001)'
_computing_molecular_graphics 'SHELXTL (Sheldrick, 2008)'
_computing_publication_material 'SHELXTL (Sheldrick, 2008)'
_computing_structure_refinement 'SHELXTL (Sheldrick, 2008)'
_computing_structure_solution 'SHELXTL (Sheldrick, 2008)'
_diffrn_ambient_temperature 294(2)
_diffrn_measured_fraction_theta_full 0.999
_diffrn_measured_fraction_theta_max 0.999
_diffrn_measurement_device_type 'Bruker SMART CCD area-detector'
_diffrn_measurement_method '\f and \w'
_diffrn_radiation_monochromator graphite
_diffrn_radiation_source 'fine-focus sealed tube'
_diffrn_radiation_type MoK\a
_diffrn_radiation_wavelength 0.71073
_diffrn_reflns_av_R_equivalents 0.0410
_diffrn_reflns_av_sigmaI/netI 0.0506
_diffrn_reflns_limit_h_max 14
_diffrn_reflns_limit_h_min -14
_diffrn_reflns_limit_k_max 18
_diffrn_reflns_limit_k_min -18
_diffrn_reflns_limit_l_max 9
_diffrn_reflns_limit_l_min -7
_diffrn_reflns_number 7850
_diffrn_reflns_theta_full 25.01
_diffrn_reflns_theta_max 25.01
_diffrn_reflns_theta_min 1.75
_exptl_absorpt_coefficient_mu 0.084
_exptl_absorpt_correction_T_max 0.983
_exptl_absorpt_correction_T_min 0.976
_exptl_absorpt_correction_type multi-scan
_exptl_absorpt_process_details '(SADABS; Sheldrick, 1996)'
_exptl_crystal_colour colourless
_exptl_crystal_density_diffrn 1.229
_exptl_crystal_density_method 'not measured'
_exptl_crystal_description prism
_exptl_crystal_F_000 604
_exptl_crystal_size_max 0.24
_exptl_crystal_size_mid 0.20
_exptl_crystal_size_min 0.16
_refine_diff_density_max 0.210
_refine_diff_density_min -0.166
_refine_ls_extinction_method none
_refine_ls_goodness_of_fit_ref 1.002
_refine_ls_hydrogen_treatment constr
_refine_ls_matrix_type full
_refine_ls_number_parameters 190
_refine_ls_number_reflns 2707
_refine_ls_number_restraints 36
_refine_ls_restrained_S_all 0.998
_refine_ls_R_factor_all 0.1235
_refine_ls_R_factor_gt 0.0479
_refine_ls_shift/su_max 0.000
_refine_ls_shift/su_mean 0.000
_refine_ls_structure_factor_coef Fsqd
_refine_ls_weighting_details 'calc w=1/[\s^2^(Fo^2^)+(0.0574P)^2^+0.3181P] where P=(Fo^2^+2Fc^2^)/3'
_refine_ls_weighting_scheme calc
_refine_ls_wR_factor_gt 0.1115
_refine_ls_wR_factor_ref 0.1489
_reflns_number_gt 1284
_reflns_number_total 2707
_reflns_threshold_expression I>2\s(I)
_cod_data_source_file bv2169.cif
_cod_data_source_block I
_cod_original_sg_symbol_H-M 'P 21/c'
_cod_database_code 2228988
_cod_database_fobs_code 2228988

loop_
_symmetry_equiv_pos_as_xyz
'x, y, z'
'-x, y+1/2, -z+1/2'
'-x, -y, -z'
'x, -y-1/2, z-1/2'

loop_
_atom_site_type_symbol
_atom_site_label
_atom_site_fract_x
_atom_site_fract_y
_atom_site_fract_z
_atom_site_U_iso_or_equiv
_atom_site_adp_type
_atom_site_calc_flag
_atom_site_refinement_flags
_atom_site_occupancy
_atom_site_disorder_assembly
_atom_site_disorder_group
O O1 0.8814(2) 0.90823(13) 0.7723(3) 0.1004(8) Uani d . 1 . .
O O2 0.83284(14) 1.05219(11) 0.3438(2) 0.0662(5) Uani d . 1 . .
O O3 0.63670(17) 1.03915(16) 0.0958(3) 0.0971(8) Uani d . 1 . .
N N1 0.7835(2) 0.91898(14) 0.5028(3) 0.0738(7) Uani d U 1 . .
H H1 0.7665 0.9504 0.4152 0.089 Uiso calc R 1 . .
C C1 0.5392(3) 0.7869(2) 0.3307(5) 0.1097(13) Uani d U 1 . .
H H1A 0.5756 0.7521 0.2699 0.132 Uiso calc R 1 . .
C C2 0.4202(4) 0.7860(3) 0.2970(5) 0.1218(14) Uani d U 1 . .
H H2 0.3780 0.7504 0.2147 0.146 Uiso calc R 1 . .
C C3 0.3657(3) 0.8361(2) 0.3827(5) 0.0925(10) Uani d U 1 . .
H H3 0.2861 0.8355 0.3603 0.111 Uiso calc R 1 . .
C C4 0.4281(3) 0.88690(19) 0.5011(4) 0.0820(10) Uani d . 1 . .
H H4 0.3913 0.9219 0.5611 0.098 Uiso calc R 1 . .
C C5 0.5463(3) 0.88771(18) 0.5347(4) 0.0750(9) Uani d U 1 . .
H H5 0.5878 0.9235 0.6172 0.090 Uiso calc R 1 . .
C C6 0.6031(3) 0.83769(17) 0.4504(4) 0.0670(8) Uani d U 1 . .
C C7 0.7328(3) 0.83619(18) 0.4915(5) 0.0901(10) Uani d U 1 . .
H H7B 0.7619 0.8074 0.5974 0.108 Uiso calc R 1 . .
H H7A 0.7564 0.8045 0.4057 0.108 Uiso calc R 1 . .
C C8 0.8553(3) 0.94947(19) 0.6421(4) 0.0679(8) Uani d . 1 . .
C C9 0.9030(2) 1.03553(16) 0.6358(3) 0.0562(7) Uani d . 1 . .
C C10 0.9664(3) 1.0684(2) 0.7883(4) 0.0741(9) Uani d . 1 . .
H H10 0.9754 1.0363 0.8848 0.089 Uiso calc R 1 . .
C C11 1.0157(3) 1.1460(2) 0.8009(4) 0.0831(10) Uani d . 1 . .
H H11 1.0576 1.1658 0.9045 0.100 Uiso calc R 1 . .
C C12 1.0031(2) 1.1942(2) 0.6606(4) 0.0752(9) Uani d . 1 . .
H H12 1.0360 1.2472 0.6687 0.090 Uiso calc R 1 . .
C C13 0.9419(2) 1.16458(18) 0.5074(4) 0.0644(8) Uani d . 1 . .
H H13 0.9334 1.1978 0.4124 0.077 Uiso calc R 1 . .
C C14 0.8926(2) 1.08525(17) 0.4938(3) 0.0549(7) Uani d . 1 . .
C C15 0.8169(2) 1.09965(18) 0.1928(3) 0.0706(8) Uani d . 1 . .
H H15B 0.8901 1.1111 0.1691 0.085 Uiso calc R 1 . .
H H15A 0.7796 1.1525 0.2029 0.085 Uiso calc R 1 . .
C C16 0.7438(2) 1.0481(2) 0.0572(4) 0.0816(9) Uani d . 1 . .
H H16B 0.7341 1.0755 -0.0504 0.098 Uiso calc R 1 . .
H H16A 0.7786 0.9936 0.0524 0.098 Uiso calc R 1 . .
C C17 0.5563(2) 0.9992(3) -0.0245(4) 0.1032(12) Uani d . 1 . .
H H17A 0.5797 0.9418 -0.0352 0.124 Uiso calc R 1 . .
H H17B 0.5477 1.0270 -0.1316 0.124 Uiso calc R 1 . .

loop_
_atom_site_aniso_label
_atom_site_aniso_U_11
_atom_site_aniso_U_22
_atom_site_aniso_U_33
_atom_site_aniso_U_12
_atom_site_aniso_U_13
_atom_site_aniso_U_23
O1 0.1298(19) 0.0877(16) 0.0854(16) 0.0126(13) 0.0307(15) 0.0363(13)
O2 0.0697(12) 0.0723(12) 0.0529(12) -0.0104(10) 0.0088(10) 0.0102(10)
O3 0.0592(12) 0.166(2) 0.0638(13) -0.0177(13) 0.0111(11) -0.0132(14)
N1 0.0729(15) 0.0547(15) 0.094(2) -0.0021(12) 0.0223(15) 0.0136(13)
C1 0.104(3) 0.111(3) 0.135(3) -0.023(2) 0.070(3) -0.057(3)
C2 0.109(3) 0.143(4) 0.123(3) -0.039(3) 0.048(3) -0.060(3)
C3 0.078(2) 0.095(3) 0.112(3) -0.005(2) 0.038(2) 0.004(2)
C4 0.093(3) 0.063(2) 0.104(3) 0.0074(18) 0.052(2) 0.0007(19)
C5 0.088(2) 0.060(2) 0.082(2) 0.0002(16) 0.0303(19) -0.0095(15)
C6 0.080(2) 0.0470(17) 0.084(2) -0.0002(15) 0.0404(18) 0.0021(15)
C7 0.082(2) 0.061(2) 0.136(3) 0.0042(17) 0.042(2) 0.0050(19)
C8 0.0675(18) 0.069(2) 0.072(2) 0.0162(16) 0.0270(17) 0.0122(18)
C9 0.0540(15) 0.0587(17) 0.0592(18) 0.0141(13) 0.0206(14) 0.0100(14)
C10 0.085(2) 0.082(2) 0.056(2) 0.0255(18) 0.0178(17) 0.0048(17)
C11 0.085(2) 0.090(3) 0.072(2) 0.015(2) 0.0155(19) -0.021(2)
C12 0.0698(19) 0.075(2) 0.083(2) -0.0045(16) 0.0235(18) -0.021(2)
C13 0.0664(17) 0.0639(19) 0.068(2) -0.0026(15) 0.0261(16) 0.0025(15)
C14 0.0453(14) 0.0676(19) 0.0531(17) 0.0065(13) 0.0152(13) 0.0018(14)
C15 0.0653(18) 0.087(2) 0.0589(18) -0.0016(16) 0.0151(15) 0.0157(16)
C16 0.0552(18) 0.129(3) 0.060(2) -0.0024(18) 0.0141(16) 0.0139(19)
C17 0.077(2) 0.161(3) 0.071(2) -0.031(2) 0.0201(19) -0.019(2)

loop_
_atom_type_symbol
_atom_type_description
_atom_type_scat_dispersion_real
_atom_type_scat_dispersion_imag
_atom_type_scat_source
C C 0.0033 0.0016 'International Tables Vol C Tables 4.2.6.8 and 6.1.1.4'
H H 0.0000 0.0000 'International Tables Vol C Tables 4.2.6.8 and 6.1.1.4'
N N 0.0061 0.0033 'International Tables Vol C Tables 4.2.6.8 and 6.1.1.4'
O O 0.0106 0.0060 'International Tables Vol C Tables 4.2.6.8 and 6.1.1.4'

loop_
_geom_angle_atom_site_label_1
_geom_angle_atom_site_label_2
_geom_angle_atom_site_label_3
_geom_angle_site_symmetry_1
_geom_angle_site_symmetry_3
_geom_angle
_geom_angle_publ_flag
C14 O2 C15 . . 120.4(2) ?
C17 O3 C16 . . 113.9(2) ?
C8 N1 C7 . . 123.7(3) ?
C8 N1 H1 . . 118.1 ?
C7 N1 H1 . . 118.1 ?
C6 C1 C2 . . 121.1(3) ?
C6 C1 H1A . . 119.4 ?
C2 C1 H1A . . 119.4 ?
C3 C2 C1 . . 120.5(3) ?
C3 C2 H2 . . 119.8 ?
C1 C2 H2 . . 119.8 ?
C4 C3 C2 . . 118.9(3) ?
C4 C3 H3 . . 120.5 ?
C2 C3 H3 . . 120.5 ?
C3 C4 C5 . . 120.6(3) ?
C3 C4 H4 . . 119.7 ?
C5 C4 H4 . . 119.7 ?
C6 C5 C4 . . 121.6(3) ?
C6 C5 H5 . . 119.2 ?
C4 C5 H5 . . 119.2 ?
C5 C6 C1 . . 117.3(3) ?
C5 C6 C7 . . 121.6(3) ?
C1 C6 C7 . . 121.1(3) ?
N1 C7 C6 . . 113.2(2) ?
N1 C7 H7B . . 108.9 ?
C6 C7 H7B . . 108.9 ?
N1 C7 H7A . . 108.9 ?
C6 C7 H7A . . 108.9 ?
H7B C7 H7A . . 107.7 ?
O1 C8 N1 . . 121.3(3) ?
O1 C8 C9 . . 120.5(3) ?
N1 C8 C9 . . 118.3(3) ?
C14 C9 C10 . . 117.0(3) ?
C14 C9 C8 . . 126.8(3) ?
C10 C9 C8 . . 116.2(3) ?
C11 C10 C9 . . 122.5(3) ?
C11 C10 H10 . . 118.8 ?
C9 C10 H10 . . 118.8 ?
C10 C11 C12 . . 119.6(3) ?
C10 C11 H11 . . 120.2 ?
C12 C11 H11 . . 120.2 ?
C11 C12 C13 . . 120.2(3) ?
C11 C12 H12 . . 119.9 ?
C13 C12 H12 . . 119.9 ?
C12 C13 C14 . . 120.3(3) ?
C12 C13 H13 . . 119.8 ?
C14 C13 H13 . . 119.8 ?
O2 C14 C13 . . 122.6(2) ?
O2 C14 C9 . . 117.0(2) ?
C13 C14 C9 . . 120.4(3) ?
O2 C15 C16 . . 106.5(2) ?
O2 C15 H15B . . 110.4 ?
C16 C15 H15B . . 110.4 ?
O2 C15 H15A . . 110.4 ?
C16 C15 H15A . . 110.4 ?
H15B C15 H15A . . 108.6 ?
O3 C16 C15 . . 106.7(2) ?
O3 C16 H16B . . 110.4 ?
C15 C16 H16B . . 110.4 ?
O3 C16 H16A . . 110.4 ?
C15 C16 H16A . . 110.4 ?
H16B C16 H16A . . 108.6 ?
O3 C17 C17 . 3_675 108.6(3) ?
O3 C17 H17A . . 110.0 ?
C17 C17 H17A 3_675 . 110.0 ?
O3 C17 H17B . . 110.0 ?
C17 C17 H17B 3_675 . 110.0 ?
H17A C17 H17B . . 108.3 ?

loop_
_geom_bond_atom_site_label_1
_geom_bond_atom_site_label_2
_geom_bond_site_symmetry_2
_geom_bond_distance
_geom_bond_publ_flag
O1 C8 . 1.231(3) ?
O2 C14 . 1.369(3) ?
O2 C15 . 1.429(3) ?
O3 C17 . 1.356(3) ?
O3 C16 . 1.415(3) ?
N1 C8 . 1.341(3) ?
N1 C7 . 1.449(3) ?
N1 H1 . 0.8600 ?
C1 C6 . 1.356(4) ?
C1 C2 . 1.392(5) ?
C1 H1A . 0.9300 ?
C2 C3 . 1.345(4) ?
C2 H2 . 0.9300 ?
C3 C4 . 1.343(4) ?
C3 H3 . 0.9300 ?
C4 C5 . 1.381(4) ?
C4 H4 . 0.9300 ?
C5 C6 . 1.355(4) ?
C5 H5 . 0.9300 ?
C6 C7 . 1.514(4) ?
C7 H7B . 0.9700 ?
C7 H7A . 0.9700 ?
C8 C9 . 1.496(4) ?
C9 C14 . 1.394(3) ?
C9 C10 . 1.397(4) ?
C10 C11 . 1.365(4) ?
C10 H10 . 0.9300 ?
C11 C12 . 1.366(4) ?
C11 H11 . 0.9300 ?
C12 C13 . 1.374(4) ?
C12 H12 . 0.9300 ?
C13 C14 . 1.391(4) ?
C13 H13 . 0.9300 ?
C15 C16 . 1.484(4) ?
C15 H15B . 0.9700 ?
C15 H15A . 0.9700 ?
C16 H16B . 0.9700 ?
C16 H16A . 0.9700 ?
C17 C17 3_675 1.514(6) ?
C17 H17A . 0.9700 ?
C17 H17B . 0.9700 ?

loop_
_geom_hbond_atom_site_label_D
_geom_hbond_atom_site_label_H
_geom_hbond_atom_site_label_A
_geom_hbond_site_symmetry_A
_geom_hbond_distance_DH
_geom_hbond_distance_HA
_geom_hbond_distance_DA
_geom_hbond_angle_DHA
N1 H1 O2 . 0.86 1.97 2.645(3) 135
C15 H15B O1 3_776 0.97 2.69 3.580(5) 152

loop_
_geom_torsion_atom_site_label_1
_geom_torsion_atom_site_label_2
_geom_torsion_atom_site_label_3
_geom_torsion_atom_site_label_4
_geom_torsion_site_symmetry_1
_geom_torsion_site_symmetry_2
_geom_torsion_site_symmetry_3
_geom_torsion_site_symmetry_4
_geom_torsion
_geom_torsion_publ_flag
C6 C1 C2 C3 . . . . 0.3(6) ?
C1 C2 C3 C4 . . . . 0.0(6) ?
C2 C3 C4 C5 . . . . -0.1(5) ?
C3 C4 C5 C6 . . . . -0.1(5) ?
C4 C5 C6 C1 . . . . 0.4(5) ?
C4 C5 C6 C7 . . . . -177.7(3) ?
C2 C1 C6 C5 . . . . -0.5(5) ?
C2 C1 C6 C7 . . . . 177.6(3) ?
C8 N1 C7 C6 . . . . 119.0(3) ?
C5 C6 C7 N1 . . . . -48.7(4) ?
C1 C6 C7 N1 . . . . 133.4(3) ?
C7 N1 C8 O1 . . . . -1.2(4) ?
C7 N1 C8 C9 . . . . 179.0(2) ?
O1 C8 C9 C14 . . . . 171.6(3) ?
N1 C8 C9 C14 . . . . -8.5(4) ?
O1 C8 C9 C10 . . . . -7.1(4) ?
N1 C8 C9 C10 . . . . 172.7(2) ?
C14 C9 C10 C11 . . . . 0.7(4) ?
C8 C9 C10 C11 . . . . 179.5(3) ?
C9 C10 C11 C12 . . . . 0.2(5) ?
C10 C11 C12 C13 . . . . -0.5(5) ?
C11 C12 C13 C14 . . . . -0.2(4) ?
C15 O2 C14 C13 . . . . -1.1(4) ?
C15 O2 C14 C9 . . . . 179.1(2) ?
C12 C13 C14 O2 . . . . -178.7(2) ?
C12 C13 C14 C9 . . . . 1.2(4) ?
C10 C9 C14 O2 . . . . 178.5(2) ?
C8 C9 C14 O2 . . . . -0.2(4) ?
C10 C9 C14 C13 . . . . -1.3(4) ?
C8 C9 C14 C13 . . . . 180.0(2) ?
C14 O2 C15 C16 . . . . -176.8(2) ?
C17 O3 C16 C15 . . . . 174.7(3) ?
O2 C15 C16 O3 . . . . 63.9(3) ?
C16 O3 C17 C17 . . . 3_675 -174.9(4) ?
